data_7010301
loop_
_publ_author_name
'Deivaraj, Theivanayagam C.'
'Vittal, Jagadese J.'

_publ_section_title
;
 Synthesis, structures and 31P NMR studies of
 bis(diphenylphosphino)methane adducts of copper and silver
 thiocarboxylates&#x200A;&#x2020;
;
_journal_issue 3
_journal_name_full 'Journal of the Chemical Society, Dalton Transactions'
_journal_page_first 322
_journal_paper_doi 10.1039/b007867k
_journal_year 2001
_chemical_formula_sum 'C90 H78 Ag3 Cl3 O6 P6 S2'
_chemical_formula_weight 1935.42
_chemical_name_systematic
; 
 ? 
;
_space_group_IT_number 14
_symmetry_cell_setting monoclinic
_symmetry_space_group_name_Hall '-P 2ybc'
_symmetry_space_group_name_H-M 'P 1 21/c 1'
_atom_sites_solution_hydrogens geom
_atom_sites_solution_primary direct
_atom_sites_solution_secondary difmap
_audit_creation_method SHELXL-97
_cell_angle_alpha 90.00
_cell_angle_beta 102.325(1)
_cell_angle_gamma 90.00
_cell_formula_units_Z 4
_cell_length_a 19.8545(8)
_cell_length_b 25.3496(10)
_cell_length_c 17.8933(7)
_cell_measurement_reflns_used 8192
_cell_measurement_temperature 293(2)
_cell_measurement_theta_max 25.0
_cell_measurement_theta_min 2.06
_cell_volume 8798.2(6)
_computing_cell_refinement 'Bruker AXS, SAINT'
_computing_data_collection 'Bruker AXS, SMART'
_computing_data_reduction 'Bruker AXS, SAINT'
_computing_molecular_graphics 'Bruker AXS, SHELXTL'
_computing_publication_material 'Bruker AXS, SHELXTL'
_computing_structure_refinement 'SHELXL-97 (Sheldrick, 1997)'
_computing_structure_solution 'SHELXS-97 (Sheldrick, 1990)'
_diffrn_ambient_temperature 293(2)
_diffrn_measured_fraction_theta_full 0.978
_diffrn_measured_fraction_theta_max 0.978
_diffrn_measurement_method '\w scans'
_diffrn_radiation_monochromator graphite
_diffrn_radiation_source 'fine-focus sealed tube'
_diffrn_radiation_type MoK\a
_diffrn_radiation_wavelength 0.71073
_diffrn_reflns_av_R_equivalents 0.0477
_diffrn_reflns_av_sigmaI/netI 0.0541
_diffrn_reflns_limit_h_max 24
_diffrn_reflns_limit_h_min -23
_diffrn_reflns_limit_k_max 31
_diffrn_reflns_limit_k_min -31
_diffrn_reflns_limit_l_max 22
_diffrn_reflns_limit_l_min -14
_diffrn_reflns_number 46754
_diffrn_reflns_theta_full 26.37
_diffrn_reflns_theta_max 26.37
_diffrn_reflns_theta_min 1.90
_exptl_absorpt_coefficient_mu 0.960
_exptl_absorpt_correction_T_max 0.8016
_exptl_absorpt_correction_T_min 0.6523
_exptl_absorpt_correction_type 'sadabs (Sheldrick, 1996)'
_exptl_crystal_colour colorless
_exptl_crystal_density_diffrn 1.461
_exptl_crystal_density_meas ?
_exptl_crystal_density_method .
_exptl_crystal_description 'rectangular shape, cut'
_exptl_crystal_F_000 3920
_exptl_crystal_size_max 0.3
_exptl_crystal_size_mid 0.28
_exptl_crystal_size_min 0.04
_refine_diff_density_max 1.627
_refine_diff_density_min -1.040
_refine_diff_density_rms 0.119
_refine_ls_extinction_method none
_refine_ls_goodness_of_fit_ref 1.094
_refine_ls_hydrogen_treatment mixed
_refine_ls_matrix_type full
_refine_ls_number_parameters 901
_refine_ls_number_reflns 17602
_refine_ls_number_restraints 104
_refine_ls_restrained_S_all 1.100
_refine_ls_R_factor_all 0.1229
_refine_ls_R_factor_gt 0.0863
_refine_ls_shift/su_max 0.002
_refine_ls_shift/su_mean 0.000
_refine_ls_structure_factor_coef Fsqd
_refine_ls_weighting_details 'calc w=1/[\s^2^(Fo^2^)+(0.0782P)^2^+52.4194P] where P=(Fo^2^+2Fc^2^)/3'
_refine_ls_weighting_scheme calc
_refine_ls_wR_factor_gt 0.1998
_refine_ls_wR_factor_ref 0.2213
_reflns_number_gt 12294
_reflns_number_total 17602
_reflns_threshold_expression >2sigma(I)
_cod_data_source_file b007867k.txt
_cod_data_source_block compound4
_cod_original_sg_symbol_H-M P2(1)/c
_cod_database_code 7010301

loop_
_symmetry_equiv_pos_as_xyz
'x, y, z'
'-x, y+1/2, -z+1/2'
'-x, -y, -z'
'x, -y-1/2, z-1/2'

loop_
_atom_site_label
_atom_site_type_symbol
_atom_site_fract_x
_atom_site_fract_y
_atom_site_fract_z
_atom_site_U_iso_or_equiv
_atom_site_adp_type
_atom_site_occupancy
_atom_site_symmetry_multiplicity
_atom_site_calc_flag
_atom_site_refinement_flags
_atom_site_disorder_assembly
_atom_site_disorder_group
Ag1 Ag 0.26387(3) 0.46577(2) 0.58258(4) 0.04832(17) Uani 1 1 d . A .
Ag2 Ag 0.20617(4) 0.48386(3) 0.76752(4) 0.05364(19) Uani 1 1 d . A .
Ag3 Ag 0.26606(3) 0.38188(3) 0.70752(4) 0.05064(18) Uani 1 1 d . A .
P1 P 0.25508(11) 0.56266(8) 0.58502(13) 0.0470(5) Uani 1 1 d . . .
P2 P 0.15358(12) 0.56466(8) 0.69922(13) 0.0491(5) Uani 1 1 d . . .
P3 P 0.17042(13) 0.43197(9) 0.86873(13) 0.0528(5) Uani 1 1 d . . .
P4 P 0.23960(12) 0.33354(9) 0.81932(12) 0.0493(5) Uani 1 1 d . . .
P5 P 0.33208(12) 0.32307(8) 0.63542(13) 0.0487(5) Uani 1 1 d . . .
P6 P 0.33661(11) 0.41147(8) 0.51974(12) 0.0457(5) Uani 1 1 d . . .
S1 S 0.15479(11) 0.42793(8) 0.61429(12) 0.0493(5) Uani 1 1 d . . .
S2 S 0.32988(12) 0.47468(9) 0.75183(13) 0.0559(5) Uani 1 1 d . . .
O1 O 0.1612(3) 0.3597(3) 0.5058(4) 0.0692(18) Uani 1 1 d . . .
O2 O 0.3588(9) 0.4297(9) 0.8886(9) 0.067(5) Uiso 0.50 1 d PD . .
O2A O 0.3437(17) 0.4465(17) 0.8962(17) 0.095(15) Uiso 0.25 1 d PD A .
O2B O 0.3737(11) 0.4170(11) 0.8749(13) 0.054(8) Uiso 0.25 1 d PD A .
C1 C 0.1260(4) 0.3772(3) 0.5470(5) 0.0499(19) Uani 1 1 d . A .
C2 C 0.0539(4) 0.3573(3) 0.5434(5) 0.0481(19) Uani 1 1 d D . .
C3 C 0.0329(5) 0.3128(4) 0.4991(6) 0.071(3) Uani 1 1 d . A .
H3 H 0.0635 0.2953 0.4749 0.086 Uiso 1 1 calc R . .
C4 C -0.0343(6) 0.2947(5) 0.4912(7) 0.086(3) Uani 1 1 d . . .
H4 H -0.0489 0.2659 0.4597 0.104 Uiso 1 1 calc R A .
C5 C -0.0788(5) 0.3180(5) 0.5280(7) 0.078(3) Uani 1 1 d . A .
H5 H -0.1233 0.3050 0.5231 0.093 Uiso 1 1 calc R . .
C6 C -0.0577(5) 0.3606(4) 0.5724(7) 0.076(3) Uani 1 1 d . . .
H6 H -0.0883 0.3769 0.5979 0.091 Uiso 1 1 calc R A .
C7 C 0.0081(5) 0.3804(4) 0.5805(6) 0.064(2) Uani 1 1 d . A .
H7 H 0.0214 0.4097 0.6114 0.077 Uiso 1 1 calc R . .
C8 C 0.3788(5) 0.4583(4) 0.8415(7) 0.070(3) Uani 1 1 d . A .
C9 C 0.4495(5) 0.4810(5) 0.8636(7) 0.135(2) Uiso 1 1 d G . .
C10 C 0.4986(6) 0.4553(4) 0.9184(6) 0.135(2) Uiso 1 1 d G A .
H10 H 0.4869 0.4248 0.9416 0.162 Uiso 1 1 calc R . .
C11 C 0.5653(5) 0.4751(4) 0.9385(6) 0.135(2) Uiso 1 1 d G A .
H11 H 0.5982 0.4578 0.9752 0.162 Uiso 1 1 calc R . .
C12 C 0.5829(5) 0.5206(5) 0.9039(7) 0.135(2) Uiso 1 1 d G A .
H12 H 0.6275 0.5339 0.9174 0.162 Uiso 1 1 calc R . .
C13 C 0.5337(6) 0.5464(4) 0.8491(6) 0.135(2) Uiso 1 1 d G A .
H13 H 0.5455 0.5769 0.8259 0.162 Uiso 1 1 calc R . .
C14 C 0.4670(5) 0.5266(5) 0.8290(6) 0.135(2) Uiso 1 1 d G A .
H14 H 0.4341 0.5438 0.7923 0.162 Uiso 1 1 calc R . .
C15 C 0.1740(5) 0.5879(4) 0.6080(5) 0.059(2) Uani 1 1 d . . .
H15A H 0.1360 0.5782 0.5665 0.071 Uiso 1 1 calc R . .
H15B H 0.1763 0.6261 0.6094 0.071 Uiso 1 1 calc R . .
C16 C 0.2250(5) 0.3740(3) 0.8995(5) 0.056(2) Uani 1 1 d . A .
H16A H 0.2692 0.3857 0.9292 0.067 Uiso 1 1 calc R . .
H16B H 0.2034 0.3523 0.9325 0.067 Uiso 1 1 calc R . .
C17 C 0.3252(4) 0.3405(3) 0.5341(4) 0.0459(18) Uani 1 1 d . A .
H17A H 0.3599 0.3212 0.5145 0.055 Uiso 1 1 calc R . .
H17B H 0.2804 0.3297 0.5050 0.055 Uiso 1 1 calc R . .
C1A C 0.2472(4) 0.5882(4) 0.4867(5) 0.055(2) Uani 1 1 d . . .
C2A C 0.2601(6) 0.6412(4) 0.4724(7) 0.078(3) Uani 1 1 d . . .
H2A H 0.2720 0.6652 0.5124 0.094 Uiso 1 1 calc R . .
C3A C 0.2546(7) 0.6571(6) 0.3965(9) 0.094(4) Uani 1 1 d . . .
H3A H 0.2640 0.6919 0.3859 0.113 Uiso 1 1 calc R . .
C4A C 0.2359(6) 0.6226(7) 0.3382(8) 0.099(5) Uani 1 1 d . . .
H4A H 0.2322 0.6342 0.2882 0.119 Uiso 1 1 calc R . .
C5A C 0.2224(6) 0.5716(6) 0.3512(6) 0.088(4) Uani 1 1 d . . .
H5A H 0.2093 0.5485 0.3102 0.106 Uiso 1 1 calc R . .
C6A C 0.2281(5) 0.5535(5) 0.4255(6) 0.071(3) Uani 1 1 d . . .
H6A H 0.2191 0.5183 0.4345 0.085 Uiso 1 1 calc R . .
C1B C 0.3260(5) 0.6014(3) 0.6408(5) 0.058(2) Uani 1 1 d . . .
C2B C 0.3914(5) 0.5839(4) 0.6391(6) 0.069(3) Uani 1 1 d . . .
H2B H 0.3976 0.5524 0.6148 0.083 Uiso 1 1 calc R . .
C3B C 0.4478(6) 0.6140(6) 0.6739(8) 0.098(4) Uani 1 1 d . . .
H3B H 0.4921 0.6030 0.6722 0.117 Uiso 1 1 calc R . .
C4B C 0.4381(8) 0.6606(6) 0.7115(9) 0.116(5) Uani 1 1 d . . .
H4B H 0.4754 0.6815 0.7340 0.139 Uiso 1 1 calc R . .
C5B C 0.3732(8) 0.6746(6) 0.7143(9) 0.122(6) Uani 1 1 d . . .
H5B H 0.3665 0.7047 0.7415 0.146 Uiso 1 1 calc R . .
C6B C 0.3180(7) 0.6466(5) 0.6793(9) 0.103(5) Uani 1 1 d . . .
H6B H 0.2739 0.6582 0.6813 0.124 Uiso 1 1 calc R . .
C1C C 0.0592(4) 0.5608(3) 0.6731(5) 0.051(2) Uani 1 1 d . . .
C2C C 0.0255(5) 0.5359(4) 0.6094(6) 0.068(3) Uani 1 1 d . . .
H2C H 0.0506 0.5223 0.5753 0.081 Uiso 1 1 calc R . .
C3C C -0.0459(7) 0.5299(5) 0.5933(7) 0.089(3) Uani 1 1 d . . .
H3C H -0.0680 0.5130 0.5486 0.107 Uiso 1 1 calc R . .
C4C C -0.0830(5) 0.5489(4) 0.6430(8) 0.081(3) Uani 1 1 d . . .
H4C H -0.1307 0.5452 0.6324 0.097 Uiso 1 1 calc R . .
C5C C -0.0503(6) 0.5732(5) 0.7084(8) 0.091(4) Uani 1 1 d . . .
H5C H -0.0753 0.5854 0.7433 0.109 Uiso 1 1 calc R . .
C6C C 0.0195(5) 0.5797(4) 0.7226(7) 0.078(3) Uani 1 1 d . . .
H6C H 0.0412 0.5973 0.7668 0.094 Uiso 1 1 calc R . .
C1D C 0.1680(5) 0.6215(4) 0.7636(6) 0.063(2) Uani 1 1 d . . .
C2D C 0.1476(6) 0.6722(4) 0.7430(8) 0.089(4) Uani 1 1 d . . .
H2D H 0.1294 0.6801 0.6919 0.107 Uiso 1 1 calc R . .
C3D C 0.1538(8) 0.7110(5) 0.7968(11) 0.110(5) Uani 1 1 d . . .
H3D H 0.1410 0.7453 0.7817 0.132 Uiso 1 1 calc R . .
C4D C 0.1785(10) 0.7004(7) 0.8723(11) 0.135(7) Uani 1 1 d . . .
H4D H 0.1820 0.7270 0.9087 0.163 Uiso 1 1 calc R . .
C5D C 0.1976(12) 0.6513(7) 0.8930(10) 0.162(8) Uani 1 1 d . . .
H5D H 0.2131 0.6434 0.9446 0.195 Uiso 1 1 calc R . .
C6D C 0.1947(8) 0.6119(5) 0.8396(8) 0.103(4) Uani 1 1 d . . .
H6D H 0.2110 0.5784 0.8552 0.123 Uiso 1 1 calc R . .
C1E C 0.0819(5) 0.4084(3) 0.8446(5) 0.056(2) Uani 1 1 d . A .
C2E C 0.0353(6) 0.4354(5) 0.7906(6) 0.077(3) Uani 1 1 d . . .
H2E H 0.0503 0.4642 0.7662 0.093 Uiso 1 1 calc R A .
C3E C -0.0325(7) 0.4212(6) 0.7716(8) 0.106(5) Uani 1 1 d . A .
H3E H -0.0630 0.4411 0.7359 0.127 Uiso 1 1 calc R . .
C4E C -0.0567(7) 0.3776(6) 0.8047(8) 0.097(4) Uani 1 1 d . . .
H4E H -0.1024 0.3669 0.7906 0.117 Uiso 1 1 calc R A .
C5E C -0.0094(6) 0.3508(5) 0.8596(8) 0.090(4) Uani 1 1 d . A .
H5E H -0.0242 0.3219 0.8838 0.109 Uiso 1 1 calc R . .
C6E C 0.0581(6) 0.3653(4) 0.8795(7) 0.079(3) Uani 1 1 d . . .
H6E H 0.0884 0.3462 0.9166 0.094 Uiso 1 1 calc R A .
C1F C 0.1798(5) 0.4679(4) 0.9601(5) 0.052(3) Uiso 0.70 1 d PG A 1
C2F C 0.1351(5) 0.4606(4) 1.0094(6) 0.080(4) Uiso 0.70 1 d PG A 1
H2F H 0.0994 0.4362 0.9974 0.096 Uiso 1 1 calc R A 1
C3F C 0.1437(6) 0.4898(5) 1.0765(6) 0.110(6) Uiso 0.70 1 d PG A 1
H3F H 0.1138 0.4849 1.1094 0.132 Uiso 1 1 calc R A 1
C4F C 0.1970(7) 0.5262(5) 1.0944(6) 0.101(6) Uiso 0.70 1 d PG A 1
H4F H 0.2027 0.5458 1.1393 0.121 Uiso 1 1 calc R A 1
C5F C 0.2417(6) 0.5335(4) 1.0452(7) 0.101(6) Uiso 0.70 1 d PG A 1
H5F H 0.2774 0.5579 1.0571 0.121 Uiso 1 1 calc R A 1
C6F C 0.2331(5) 0.5043(4) 0.9780(6) 0.073(4) Uiso 0.70 1 d PG A 1
H6F H 0.2630 0.5092 0.9451 0.088 Uiso 1 1 calc R A 1
C1F' C 0.171(3) 0.4696(16) 0.954(2) 0.132(9) Uiso 0.30 1 d PG A 2
C2F' C 0.1089(19) 0.4857(17) 0.972(2) 0.132(9) Uiso 0.30 1 d PG . 2
C3F' C 0.1097(19) 0.5190(17) 1.034(3) 0.132(9) Uiso 0.30 1 d PG A 2
C4F' C 0.172(2) 0.5361(16) 1.078(2) 0.132(9) Uiso 0.30 1 d PG A 2
C5F' C 0.2338(18) 0.5200(19) 1.060(3) 0.132(9) Uiso 0.30 1 d PG A 2
C6F' C 0.233(2) 0.4867(18) 0.998(3) 0.132(9) Uiso 0.30 1 d PG A 2
C1G C 0.1663(4) 0.2880(3) 0.7983(5) 0.052(2) Uani 1 1 d . A 2
C2G C 0.1156(5) 0.2972(4) 0.7355(5) 0.067(3) Uani 1 1 d . A 2
H2G H 0.1196 0.3257 0.7040 0.080 Uiso 1 1 calc R A 2
C3G C 0.0580(6) 0.2650(5) 0.7174(7) 0.086(3) Uani 1 1 d . A 2
H3G H 0.0232 0.2719 0.6747 0.103 Uiso 1 1 calc R A 2
C4G C 0.0534(6) 0.2223(5) 0.7643(7) 0.084(3) Uani 1 1 d . A 2
H4G H 0.0155 0.1999 0.7528 0.100 Uiso 1 1 calc R A 2
C5G C 0.1034(6) 0.2132(4) 0.8262(7) 0.077(3) Uani 1 1 d . A 2
H5G H 0.1000 0.1841 0.8568 0.092 Uiso 1 1 calc R A 2
C6G C 0.1601(5) 0.2462(4) 0.8457(6) 0.063(2) Uani 1 1 d . A 2
H6G H 0.1935 0.2402 0.8900 0.076 Uiso 1 1 calc R A 2
C1H C 0.3128(5) 0.2911(3) 0.8621(5) 0.054(2) Uani 1 1 d . A 2
C2H C 0.3218(5) 0.2440(4) 0.8246(6) 0.064(2) Uani 1 1 d . A 2
H2H H 0.2875 0.2323 0.7841 0.076 Uiso 1 1 calc R A 2
C3H C 0.3809(6) 0.2150(4) 0.8471(7) 0.076(3) Uani 1 1 d . A 2
H3H H 0.3862 0.1838 0.8215 0.091 Uiso 1 1 calc R A 2
C4H C 0.4315(6) 0.2309(5) 0.9058(7) 0.080(3) Uani 1 1 d . A 2
H4H H 0.4715 0.2111 0.9204 0.096 Uiso 1 1 calc R A 2
C5H C 0.4228(6) 0.2773(5) 0.9438(7) 0.080(3) Uani 1 1 d . A 2
H5H H 0.4575 0.2885 0.9841 0.096 Uiso 1 1 calc R A 2
C6H C 0.3632(5) 0.3072(4) 0.9229(6) 0.069(3) Uani 1 1 d . A 2
H6H H 0.3574 0.3378 0.9496 0.083 Uiso 1 1 calc R A 2
C1I C 0.2999(5) 0.2554(3) 0.6238(5) 0.056(2) Uani 1 1 d . A 2
C2I C 0.2283(7) 0.2482(5) 0.6059(6) 0.087(3) Uani 1 1 d . A 2
H2I H 0.1996 0.2776 0.6010 0.104 Uiso 1 1 calc R A 2
C3I C 0.1992(8) 0.1984(5) 0.5953(7) 0.100(4) Uani 1 1 d . A 2
H3I H 0.1516 0.1943 0.5829 0.121 Uiso 1 1 calc R A 2
C4I C 0.2410(10) 0.1559(5) 0.6031(7) 0.101(5) Uani 1 1 d . A 2
H4I H 0.2217 0.1224 0.5968 0.121 Uiso 1 1 calc R A 2
C5I C 0.3098(10) 0.1611(5) 0.6198(8) 0.108(5) Uani 1 1 d . A 2
H5I H 0.3374 0.1312 0.6245 0.130 Uiso 1 1 calc R A 2
C6I C 0.3404(7) 0.2109(4) 0.6304(7) 0.079(3) Uani 1 1 d . A 2
H6I H 0.3881 0.2140 0.6418 0.095 Uiso 1 1 calc R A 2
C1J C 0.4225(5) 0.3175(3) 0.6787(5) 0.058(2) Uani 1 1 d . A 2
C2J C 0.4429(6) 0.3341(4) 0.7550(6) 0.076(3) Uani 1 1 d . A 2
H2J H 0.4105 0.3472 0.7808 0.092 Uiso 1 1 calc R A 2
C3J C 0.5112(8) 0.3307(5) 0.7916(8) 0.099(4) Uani 1 1 d . A 2
H3J H 0.5237 0.3404 0.8429 0.119 Uiso 1 1 calc R A 2
C4J C 0.5607(7) 0.3140(6) 0.7560(11) 0.108(5) Uani 1 1 d . A 2
H4J H 0.6067 0.3135 0.7816 0.130 Uiso 1 1 calc R A 2
C5J C 0.5417(6) 0.2976(5) 0.6805(9) 0.093(4) Uani 1 1 d . A 2
H5J H 0.5749 0.2851 0.6552 0.111 Uiso 1 1 calc R A 2
C6J C 0.4737(6) 0.2999(4) 0.6431(7) 0.074(3) Uani 1 1 d . A 2
H6J H 0.4617 0.2892 0.5922 0.089 Uiso 1 1 calc R A 2
C1K C 0.3163(5) 0.4180(3) 0.4160(5) 0.051(2) Uani 1 1 d . A 2
C2K C 0.3500(7) 0.4540(4) 0.3796(6) 0.081(3) Uani 1 1 d . A 2
H2K H 0.3863 0.4735 0.4079 0.098 Uiso 1 1 calc R A 2
C3K C 0.3305(8) 0.4616(5) 0.3016(7) 0.103(5) Uani 1 1 d . A 2
H3K H 0.3543 0.4856 0.2776 0.124 Uiso 1 1 calc R A 2
C4K C 0.2761(7) 0.4339(4) 0.2590(6) 0.080(3) Uani 1 1 d . A 2
H4K H 0.2624 0.4395 0.2066 0.096 Uiso 1 1 calc R A 2
C5K C 0.2426(5) 0.3982(5) 0.2941(6) 0.072(3) Uani 1 1 d . A 2
H5K H 0.2066 0.3785 0.2656 0.086 Uiso 1 1 calc R A 2
C6K C 0.2620(5) 0.3908(4) 0.3723(5) 0.061(2) Uani 1 1 d . A 2
H6K H 0.2377 0.3670 0.3960 0.074 Uiso 1 1 calc R A 2
C1L C 0.4288(4) 0.4197(3) 0.5489(5) 0.051(2) Uani 1 1 d . A 2
C2L C 0.4549(5) 0.4410(4) 0.6210(5) 0.059(2) Uani 1 1 d . A 2
H2L H 0.4250 0.4552 0.6492 0.071 Uiso 1 1 calc R A 2
C3L C 0.5253(6) 0.4412(4) 0.6512(7) 0.078(3) Uani 1 1 d . A 2
H3L H 0.5419 0.4548 0.7000 0.093 Uiso 1 1 calc R A 2
C4L C 0.5705(6) 0.4218(5) 0.6102(9) 0.090(4) Uani 1 1 d . A 2
H4L H 0.6176 0.4218 0.6311 0.108 Uiso 1 1 calc R A 2
C5L C 0.5460(6) 0.4022(5) 0.5381(8) 0.086(4) Uani 1 1 d . A 2
H5L H 0.5769 0.3898 0.5098 0.103 Uiso 1 1 calc R A 2
C6L C 0.4752(5) 0.4006(4) 0.5066(6) 0.068(3) Uani 1 1 d . A 2
H6L H 0.4591 0.3869 0.4578 0.081 Uiso 1 1 calc R A 2
Cl1 Cl 0.22085(17) 0.79516(13) 0.6190(2) 0.0928(9) Uani 1 1 d D B 2
O3 O 0.2352(14) 0.7604(8) 0.5629(11) 0.165(5) Uiso 0.50 1 d PD B 2
O4 O 0.2646(10) 0.7793(9) 0.6908(9) 0.165(5) Uiso 0.50 1 d PD B 2
O5 O 0.1523(7) 0.7923(10) 0.6306(14) 0.165(5) Uiso 0.50 1 d PD B 2
O6 O 0.2375(12) 0.8468(6) 0.6049(12) 0.165(5) Uiso 0.50 1 d PD B 2
O3A O 0.2145(12) 0.7441(6) 0.5869(13) 0.172(6) Uiso 0.50 1 d PD C 1
O4A O 0.1614(9) 0.8250(9) 0.5886(13) 0.172(6) Uiso 0.50 1 d PD D 1
O5A O 0.2778(10) 0.8210(9) 0.5967(13) 0.172(6) Uiso 0.50 1 d PD E 1
O6A O 0.2346(12) 0.7926(10) 0.6981(8) 0.172(6) Uiso 0.50 1 d PD F 1
C1S C -0.0400(13) 0.1109(5) 0.5401(15) 0.111(2) Uiso 0.50 1 d PD . .
Cl2A Cl 0.0158(7) 0.1572(5) 0.5764(8) 0.111(2) Uiso 0.30 1 d PD G .
Cl3A Cl -0.0199(7) 0.0523(4) 0.5792(9) 0.111(2) Uiso 0.30 1 d PD G .
Cl2 Cl -0.0163(11) 0.1660(6) 0.5766(12) 0.111(2) Uiso 0.20 1 d PD G 2
Cl3 Cl -0.0475(11) 0.0574(6) 0.5773(13) 0.111(2) Uiso 0.20 1 d PD . 2
C2S C 0.629(2) 0.3037(7) 1.010(2) 0.169(3) Uiso 0.50 1 d PD H 2
H2S1 H 0.6211 0.3153 0.9574 0.202 Uiso 0.50 1 calc PR H 2
H2S2 H 0.6782 0.3053 1.0300 0.202 Uiso 0.50 1 calc PR H 2
Cl4 Cl 0.5966(6) 0.3478(4) 1.0542(7) 0.169(3) Uiso 0.50 1 d PD H 2
Cl5 Cl 0.6097(6) 0.2435(5) 1.0069(7) 0.169(3) Uiso 0.50 1 d PD H 2

loop_
_atom_site_aniso_label
_atom_site_aniso_U_11
_atom_site_aniso_U_22
_atom_site_aniso_U_33
_atom_site_aniso_U_23
_atom_site_aniso_U_13
_atom_site_aniso_U_12
Ag1 0.0558(4) 0.0389(3) 0.0512(4) 0.0020(3) 0.0135(3) 0.0002(3)
Ag2 0.0589(4) 0.0504(4) 0.0525(4) 0.0062(3) 0.0139(3) 0.0089(3)
Ag3 0.0589(4) 0.0484(4) 0.0459(4) 0.0049(3) 0.0141(3) 0.0029(3)
P1 0.0462(12) 0.0381(10) 0.0576(13) 0.0065(9) 0.0132(10) 0.0005(9)
P2 0.0504(13) 0.0435(11) 0.0552(13) 0.0049(9) 0.0155(10) 0.0055(9)
P3 0.0622(14) 0.0491(12) 0.0490(12) 0.0054(10) 0.0161(11) 0.0102(10)
P4 0.0597(13) 0.0465(12) 0.0429(11) 0.0100(9) 0.0136(10) 0.0077(10)
P5 0.0609(14) 0.0397(11) 0.0487(12) 0.0037(9) 0.0192(10) 0.0034(10)
P6 0.0559(13) 0.0381(10) 0.0459(11) 0.0022(9) 0.0169(10) -0.0008(9)
S1 0.0434(11) 0.0500(11) 0.0524(12) 0.0002(9) 0.0056(9) -0.0014(9)
S2 0.0504(12) 0.0660(14) 0.0503(12) -0.0033(10) 0.0083(10) -0.0067(10)
O1 0.058(4) 0.087(5) 0.065(4) -0.020(4) 0.019(3) -0.005(3)
C1 0.049(5) 0.053(5) 0.045(5) 0.007(4) 0.005(4) 0.003(4)
C2 0.043(5) 0.047(4) 0.052(5) 0.001(4) 0.004(4) -0.001(4)
C3 0.073(7) 0.074(7) 0.069(6) -0.014(5) 0.019(5) -0.016(5)
C4 0.081(8) 0.080(8) 0.092(8) -0.019(6) 0.002(6) -0.033(6)
C5 0.050(6) 0.086(8) 0.090(8) 0.019(6) 0.000(5) -0.009(6)
C6 0.060(6) 0.068(7) 0.102(9) 0.006(6) 0.025(6) 0.006(5)
C7 0.058(6) 0.060(6) 0.076(6) -0.002(5) 0.017(5) -0.004(5)
C8 0.048(5) 0.054(6) 0.105(8) 0.008(5) 0.010(5) -0.002(4)
C15 0.054(5) 0.061(5) 0.064(6) 0.016(4) 0.016(4) 0.013(4)
C16 0.066(6) 0.061(5) 0.040(4) 0.010(4) 0.010(4) 0.014(4)
C17 0.060(5) 0.032(4) 0.049(5) -0.004(3) 0.019(4) 0.001(3)
C1A 0.051(5) 0.057(5) 0.058(5) 0.022(4) 0.016(4) 0.010(4)
C2A 0.084(8) 0.060(6) 0.097(8) 0.026(6) 0.035(6) 0.011(5)
C3A 0.084(9) 0.086(9) 0.116(11) 0.051(8) 0.033(8) 0.013(7)
C4A 0.076(8) 0.133(13) 0.092(10) 0.067(9) 0.027(7) 0.029(8)
C5A 0.082(8) 0.128(11) 0.054(6) 0.021(7) 0.011(5) 0.019(7)
C6A 0.077(7) 0.076(7) 0.057(6) 0.012(5) 0.006(5) 0.006(5)
C1B 0.065(6) 0.049(5) 0.064(6) -0.002(4) 0.019(5) -0.017(4)
C2B 0.057(6) 0.064(6) 0.086(7) -0.008(5) 0.013(5) -0.005(5)
C3B 0.063(7) 0.128(12) 0.100(9) 0.001(8) 0.012(6) -0.028(7)
C4B 0.110(12) 0.108(11) 0.125(12) -0.025(9) 0.014(9) -0.066(9)
C5B 0.103(11) 0.117(12) 0.154(14) -0.074(10) 0.048(10) -0.049(9)
C6B 0.090(9) 0.077(8) 0.153(13) -0.052(8) 0.046(8) -0.025(7)
C1C 0.053(5) 0.038(4) 0.064(5) 0.002(4) 0.016(4) 0.006(4)
C2C 0.061(6) 0.081(7) 0.061(6) -0.006(5) 0.014(5) 0.014(5)
C3C 0.083(9) 0.095(9) 0.085(8) -0.003(7) 0.008(7) 0.002(7)
C4C 0.045(6) 0.069(7) 0.122(10) 0.001(7) 0.001(6) 0.003(5)
C5C 0.056(7) 0.097(9) 0.126(11) -0.029(8) 0.035(7) -0.001(6)
C6C 0.062(6) 0.082(7) 0.096(8) -0.034(6) 0.028(6) 0.000(5)
C1D 0.062(6) 0.054(5) 0.077(7) -0.001(5) 0.021(5) -0.001(4)
C2D 0.088(8) 0.054(6) 0.129(11) -0.006(6) 0.032(7) 0.003(6)
C3D 0.134(12) 0.049(7) 0.157(15) -0.026(8) 0.056(11) -0.004(7)
C4D 0.201(19) 0.087(11) 0.128(14) -0.063(10) 0.056(13) -0.029(11)
C5D 0.26(2) 0.095(12) 0.116(13) -0.042(10) 0.002(14) -0.030(14)
C6D 0.147(13) 0.061(7) 0.088(9) -0.019(6) -0.003(8) -0.006(7)
C1E 0.069(6) 0.047(5) 0.054(5) 0.004(4) 0.019(4) 0.011(4)
C2E 0.065(7) 0.087(8) 0.082(7) 0.017(6) 0.020(6) 0.003(6)
C3E 0.078(9) 0.123(11) 0.113(11) 0.053(9) 0.012(7) 0.011(8)
C4E 0.064(7) 0.120(11) 0.109(10) -0.008(8) 0.020(7) -0.018(7)
C5E 0.076(8) 0.083(8) 0.120(10) 0.016(7) 0.036(7) -0.008(6)
C6E 0.074(7) 0.077(7) 0.089(8) 0.025(6) 0.026(6) 0.006(6)
C1G 0.055(5) 0.050(5) 0.054(5) 0.005(4) 0.019(4) 0.003(4)
C2G 0.079(7) 0.064(6) 0.056(6) 0.017(5) 0.010(5) -0.006(5)
C3G 0.079(8) 0.080(8) 0.092(8) 0.014(6) 0.002(6) -0.012(6)
C4G 0.069(7) 0.082(8) 0.096(9) 0.006(7) 0.008(6) -0.014(6)
C5G 0.089(8) 0.067(7) 0.084(8) 0.024(6) 0.038(7) 0.005(6)
C6G 0.069(6) 0.055(5) 0.069(6) 0.018(5) 0.025(5) 0.000(5)
C1H 0.064(6) 0.047(5) 0.051(5) 0.012(4) 0.011(4) 0.006(4)
C2H 0.065(6) 0.060(6) 0.070(6) 0.014(5) 0.024(5) 0.014(5)
C3H 0.073(7) 0.069(7) 0.092(8) 0.018(6) 0.033(6) 0.015(6)
C4H 0.076(8) 0.078(8) 0.091(8) 0.039(6) 0.026(7) 0.025(6)
C5H 0.063(7) 0.084(8) 0.085(8) 0.023(6) -0.002(5) 0.007(6)
C6H 0.074(7) 0.069(6) 0.061(6) 0.012(5) 0.010(5) 0.015(5)
C1I 0.078(7) 0.048(5) 0.045(5) 0.003(4) 0.017(4) 0.000(4)
C2I 0.105(10) 0.069(7) 0.079(8) 0.018(6) 0.005(7) -0.013(6)
C3I 0.126(11) 0.074(8) 0.091(9) 0.008(7) 0.000(8) -0.034(8)
C4I 0.180(15) 0.060(7) 0.058(7) 0.003(5) 0.011(8) -0.039(9)
C5I 0.188(17) 0.046(6) 0.100(10) 0.009(6) 0.052(11) 0.000(9)
C6I 0.105(9) 0.046(5) 0.096(8) 0.006(5) 0.044(7) 0.001(5)
C1J 0.058(6) 0.051(5) 0.063(6) 0.014(4) 0.009(4) 0.009(4)
C2J 0.068(7) 0.077(7) 0.078(7) 0.016(6) 0.003(6) 0.004(5)
C3J 0.102(10) 0.104(10) 0.079(8) 0.019(7) -0.007(7) 0.007(8)
C4J 0.054(7) 0.094(10) 0.163(15) 0.034(10) -0.009(9) 0.015(7)
C5J 0.052(7) 0.085(8) 0.139(12) 0.013(8) 0.014(7) 0.015(6)
C6J 0.077(7) 0.062(6) 0.085(7) 0.012(5) 0.022(6) 0.014(5)
C1K 0.069(6) 0.043(4) 0.042(4) -0.001(3) 0.013(4) 0.005(4)
C2K 0.121(10) 0.067(6) 0.055(6) 0.007(5) 0.017(6) -0.037(6)
C3K 0.158(13) 0.094(9) 0.058(7) 0.011(6) 0.025(8) -0.043(9)
C4K 0.117(10) 0.077(7) 0.046(5) 0.001(5) 0.014(6) 0.003(7)
C5K 0.067(6) 0.085(7) 0.060(6) -0.002(5) 0.006(5) 0.003(5)
C6K 0.054(5) 0.074(6) 0.059(6) 0.006(5) 0.016(4) 0.000(5)
C1L 0.057(5) 0.042(4) 0.058(5) 0.001(4) 0.021(4) -0.002(4)
C2L 0.062(6) 0.053(5) 0.067(6) -0.006(4) 0.023(5) -0.005(4)
C3L 0.068(7) 0.070(7) 0.092(8) 0.007(6) 0.010(6) -0.010(5)
C4L 0.049(6) 0.090(9) 0.128(11) 0.021(8) 0.010(7) -0.007(6)
C5L 0.063(7) 0.079(8) 0.130(11) 0.009(7) 0.054(7) 0.009(6)
C6L 0.073(7) 0.062(6) 0.078(7) -0.001(5) 0.038(5) -0.001(5)
Cl1 0.095(2) 0.087(2) 0.100(2) -0.0154(17) 0.0288(18) 0.0025(17)

loop_
_atom_type_symbol
_atom_type_description
_atom_type_scat_dispersion_real
_atom_type_scat_dispersion_imag
_atom_type_scat_source
C C 0.0033 0.0016 'International Tables Vol C Tables 4.2.6.8 and 6.1.1.4'
H H 0.0000 0.0000 'International Tables Vol C Tables 4.2.6.8 and 6.1.1.4'
O O 0.0106 0.0060 'International Tables Vol C Tables 4.2.6.8 and 6.1.1.4'
P P 0.1023 0.0942 'International Tables Vol C Tables 4.2.6.8 and 6.1.1.4'
S S 0.1246 0.1234 'International Tables Vol C Tables 4.2.6.8 and 6.1.1.4'
Cl Cl 0.1484 0.1585 'International Tables Vol C Tables 4.2.6.8 and 6.1.1.4'
Ag Ag -0.8971 1.1015 'International Tables Vol C Tables 4.2.6.8 and 6.1.1.4'

loop_
_geom_angle_atom_site_label_1
_geom_angle_atom_site_label_2
_geom_angle_atom_site_label_3
_geom_angle
_geom_angle_site_symmetry_1
_geom_angle_site_symmetry_3
_geom_angle_publ_flag
P6 Ag1 P1 128.51(7) . . ?
P6 Ag1 S1 120.47(7) . . ?
P1 Ag1 S1 107.79(7) . . ?
P6 Ag1 Ag3 91.54(5) . . ?
P1 Ag1 Ag3 131.74(6) . . ?
S1 Ag1 Ag3 57.16(5) . . ?
P3 Ag2 P2 129.95(8) . . ?
P3 Ag2 S2 117.99(8) . . ?
P2 Ag2 S2 109.52(8) . . ?
P3 Ag2 Ag3 90.08(6) . . ?
P2 Ag2 Ag3 131.26(6) . . ?
S2 Ag2 Ag3 55.91(6) . . ?
P4 Ag3 P5 110.00(7) . . ?
P4 Ag3 S2 110.92(8) . . ?
P5 Ag3 S2 113.72(8) . . ?
P4 Ag3 S1 114.74(7) . . ?
P5 Ag3 S1 112.48(7) . . ?
S2 Ag3 S1 94.27(7) . . ?
P4 Ag3 Ag1 161.51(6) . . ?
P5 Ag3 Ag1 88.00(5) . . ?
S2 Ag3 Ag1 63.00(5) . . ?
S1 Ag3 Ag1 51.45(5) . . ?
P4 Ag3 Ag2 88.29(5) . . ?
P5 Ag3 Ag2 160.60(6) . . ?
S2 Ag3 Ag2 50.99(5) . . ?
S1 Ag3 Ag2 62.57(5) . . ?
Ag1 Ag3 Ag2 74.40(2) . . ?
C1B P1 C1A 103.3(4) . . ?
C1B P1 C15 107.3(5) . . ?
C1A P1 C15 100.9(4) . . ?
C1B P1 Ag1 119.7(3) . . ?
C1A P1 Ag1 108.9(3) . . ?
C15 P1 Ag1 114.5(3) . . ?
C1D P2 C1C 102.5(4) . . ?
C1D P2 C15 105.6(5) . . ?
C1C P2 C15 101.3(4) . . ?
C1D P2 Ag2 110.2(3) . . ?
C1C P2 Ag2 112.3(3) . . ?
C15 P2 Ag2 122.9(3) . . ?
C1F' P3 C1E 101.6(16) . . ?
C1F' P3 C16 106.0(15) . . ?
C1E P3 C16 106.6(4) . . ?
C1F' P3 C1F 6.1(18) . . ?
C1E P3 C1F 106.4(4) . . ?
C16 P3 C1F 100.8(4) . . ?
C1F' P3 Ag2 113.1(14) . . ?
C1E P3 Ag2 114.6(3) . . ?
C16 P3 Ag2 113.8(3) . . ?
C1F P3 Ag2 113.4(3) . . ?
C1G P4 C16 105.1(4) . . ?
C1G P4 C1H 103.8(4) . . ?
C16 P4 C1H 104.1(4) . . ?
C1G P4 Ag3 116.0(3) . . ?
C16 P4 Ag3 116.6(3) . . ?
C1H P4 Ag3 109.8(3) . . ?
C1J P5 C1I 105.5(4) . . ?
C1J P5 C17 107.4(4) . . ?
C1I P5 C17 99.3(4) . . ?
C1J P5 Ag3 114.0(3) . . ?
C1I P5 Ag3 114.0(3) . . ?
C17 P5 Ag3 115.2(3) . . ?
C1L P6 C1K 105.9(4) . . ?
C1L P6 C17 102.7(4) . . ?
C1K P6 C17 103.0(4) . . ?
C1L P6 Ag1 117.7(3) . . ?
C1K P6 Ag1 113.3(3) . . ?
C17 P6 Ag1 112.7(3) . . ?
C1 S1 Ag1 106.8(3) . . ?
C1 S1 Ag3 101.9(3) . . ?
Ag1 S1 Ag3 71.38(6) . . ?
C8 S2 Ag2 106.4(4) . . ?
C8 S2 Ag3 101.4(3) . . ?
Ag2 S2 Ag3 73.09(6) . . ?
O2B O2 O2A 164(9) . . ?
O2B O2 C8 76(5) . . ?
O2A O2 C8 89(6) . . ?
O2 O2A O2B 8(4) . . ?
O2 O2A C8 67(5) . . ?
O2B O2A C8 59(2) . . ?
O2 O2B O2A 8(5) . . ?
O2 O2B C8 79(5) . . ?
O2A O2B C8 72(3) . . ?
O1 C1 C2 121.4(8) . . ?
O1 C1 S1 122.6(7) . . ?
C2 C1 S1 116.0(6) . . ?
C7 C2 C3 118.3(8) . . ?
C7 C2 C1 124.1(8) . . ?
C3 C2 C1 117.6(8) . . ?
C4 C3 C2 119.4(10) . . ?
C5 C4 C3 121.4(11) . . ?
C4 C5 C6 119.0(10) . . ?
C5 C6 C7 121.4(10) . . ?
C2 C7 C6 120.4(10) . . ?
O2B C8 O2 24.9(16) . . ?
O2B C8 O2A 49(2) . . ?
O2 C8 O2A 24(2) . . ?
O2B C8 C9 111.9(12) . . ?
O2 C8 C9 117.7(11) . . ?
O2A C8 C9 119.7(12) . . ?
O2B C8 S2 124.6(10) . . ?
O2 C8 S2 124.8(9) . . ?
O2A C8 S2 116.7(13) . . ?
C9 C8 S2 117.5(8) . . ?
C10 C9 C14 120.0 . . ?
C10 C9 C8 119.1(9) . . ?
C14 C9 C8 120.9(9) . . ?
C9 C10 C11 120.0 . . ?
C10 C11 C12 120.0 . . ?
C13 C12 C11 120.0 . . ?
C12 C13 C14 120.0 . . ?
C13 C14 C9 120.0 . . ?
P1 C15 P2 116.5(5) . . ?
P4 C16 P3 113.2(4) . . ?
P6 C17 P5 112.7(4) . . ?
C6A C1A C2A 119.5(9) . . ?
C6A C1A P1 118.7(7) . . ?
C2A C1A P1 121.8(8) . . ?
C3A C2A C1A 118.2(12) . . ?
C4A C3A C2A 121.1(12) . . ?
C3A C4A C5A 121.3(12) . . ?
C4A C5A C6A 120.1(13) . . ?
C5A C6A C1A 119.9(11) . . ?
C6B C1B C2B 119.6(10) . . ?
C6B C1B P1 124.5(9) . . ?
C2B C1B P1 115.8(7) . . ?
C1B C2B C3B 119.2(11) . . ?
C2B C3B C4B 120.1(12) . . ?
C5B C4B C3B 118.3(12) . . ?
C6B C5B C4B 122.4(13) . . ?
C5B C6B C1B 120.4(12) . . ?
C2C C1C C6C 116.9(9) . . ?
C2C C1C P2 122.4(7) . . ?
C6C C1C P2 120.5(7) . . ?
C1C C2C C3C 121.6(10) . . ?
C4C C3C C2C 119.8(11) . . ?
C3C C4C C5C 119.8(11) . . ?
C4C C5C C6C 119.7(11) . . ?
C5C C6C C1C 122.1(10) . . ?
C6D C1D C2D 117.4(11) . . ?
C6D C1D P2 117.4(8) . . ?
C2D C1D P2 124.8(9) . . ?
C3D C2D C1D 120.5(14) . . ?
C4D C3D C2D 121.1(13) . . ?
C5D C4D C3D 118.8(14) . . ?
C4D C5D C6D 121.2(17) . . ?
C1D C6D C5D 120.8(14) . . ?
C2E C1E C6E 117.8(10) . . ?
C2E C1E P3 118.4(7) . . ?
C6E C1E P3 123.8(8) . . ?
C3E C2E C1E 121.7(11) . . ?
C2E C3E C4E 121.1(12) . . ?
C5E C4E C3E 116.8(12) . . ?
C6E C5E C4E 122.3(11) . . ?
C5E C6E C1E 120.3(11) . . ?
C2F C1F C6F 120.0 . . ?
C2F C1F P3 122.6(6) . . ?
C6F C1F P3 117.4(6) . . ?
C1F C2F C3F 120.0 . . ?
C4F C3F C2F 120.0 . . ?
C5F C4F C3F 120.0 . . ?
C6F C5F C4F 120.0 . . ?
C5F C6F C1F 120.0 . . ?
C2F' C1F' C6F' 120.0 . . ?
C2F' C1F' P3 121(3) . . ?
C6F' C1F' P3 119(3) . . ?
C1F' C2F' C3F' 120.0 . . ?
C1F' C2F' Cl3 125(2) . 2_556 ?
C3F' C2F' Cl3 75(2) . 2_556 ?
C4F' C3F' C2F' 120.0 . . ?
C5F' C4F' C3F' 120.0 . . ?
C4F' C5F' C6F' 120.0 . . ?
C5F' C6F' C1F' 120.0 . . ?
C2G C1G C6G 119.6(9) . . ?
C2G C1G P4 118.5(7) . . ?
C6G C1G P4 121.9(7) . . ?
C1G C2G C3G 121.4(9) . . ?
C4G C3G C2G 118.4(11) . . ?
C5G C4G C3G 120.2(11) . . ?
C4G C5G C6G 121.5(10) . . ?
C1G C6G C5G 118.9(10) . . ?
C6H C1H C2H 119.2(9) . . ?
C6H C1H P4 122.1(7) . . ?
C2H C1H P4 118.0(7) . . ?
C3H C2H C1H 120.4(10) . . ?
C4H C3H C2H 121.1(11) . . ?
C3H C4H C5H 119.0(10) . . ?
C4H C5H C6H 121.3(11) . . ?
C1H C6H C5H 119.0(10) . . ?
C6I C1I C2I 117.3(10) . . ?
C6I C1I P5 125.2(8) . . ?
C2I C1I P5 117.5(8) . . ?
C3I C2I C1I 121.5(12) . . ?
C4I C3I C2I 119.1(14) . . ?
C5I C4I C3I 121.3(12) . . ?
C4I C5I C6I 120.8(13) . . ?
C1I C6I C5I 120.0(13) . . ?
C6J C1J C2J 117.1(10) . . ?
C6J C1J P5 126.2(8) . . ?
C2J C1J P5 116.7(8) . . ?
C3J C2J C1J 119.7(12) . . ?
C4J C3J C2J 122.5(14) . . ?
C3J C4J C5J 118.8(12) . . ?
C6J C5J C4J 119.7(12) . . ?
C5J C6J C1J 122.1(12) . . ?
C6K C1K C2K 117.8(8) . . ?
C6K C1K P6 120.6(7) . . ?
C2K C1K P6 121.2(7) . . ?
C1K C2K C3K 120.7(10) . . ?
C4K C3K C2K 120.5(11) . . ?
C5K C4K C3K 119.3(10) . . ?
C4K C5K C6K 120.1(10) . . ?
C1K C6K C5K 121.5(9) . . ?
C2L C1L C6L 118.5(9) . . ?
C2L C1L P6 117.9(7) . . ?
C6L C1L P6 123.2(7) . . ?
C3L C2L C1L 120.5(9) . . ?
C4L C3L C2L 120.8(11) . . ?
C3L C4L C5L 119.6(11) . . ?
C4L C5L C6L 120.9(10) . . ?
C1L C6L C5L 119.5(10) . . ?
O6 Cl1 O3 111.6(10) . . ?
O6 Cl1 O5 110.3(10) . . ?
O3 Cl1 O5 114.7(16) . . ?
O6 Cl1 O4 107.6(10) . . ?
O3 Cl1 O4 106.6(10) . . ?
O5 Cl1 O4 105.6(10) . . ?
Cl3 C1S Cl2 131(2) . . ?
Cl3 C1S Cl2A 125(2) . . ?
Cl2 C1S Cl2A 24.1(8) . . ?
Cl3 C1S Cl3A 19.6(10) . . ?
Cl2 C1S Cl3A 126.8(19) . . ?
Cl2A C1S Cl3A 113.0(15) . . ?
Cl2 Cl2A C1S 71.6(14) . . ?
Cl3 Cl3A C1S 67.5(17) . . ?
Cl2A Cl2 C1S 84.3(15) . . ?
Cl3A Cl3 C1S 93(2) . . ?
Cl3A Cl3 C2F' 106(10) . 2_546 ?
C1S Cl3 C2F' 130(5) . 2_546 ?
Cl5 C2S Cl4 126(2) . . ?

loop_
_geom_bond_atom_site_label_1
_geom_bond_atom_site_label_2
_geom_bond_distance
_geom_bond_site_symmetry_2
_geom_bond_publ_flag
Ag1 P6 2.437(2) . ?
Ag1 P1 2.463(2) . ?
Ag1 S1 2.541(2) . ?
Ag1 Ag3 3.0792(9) . ?
Ag2 P3 2.462(2) . ?
Ag2 P2 2.497(2) . ?
Ag2 S2 2.542(2) . ?
Ag2 Ag3 3.1296(9) . ?
Ag3 P4 2.496(2) . ?
Ag3 P5 2.515(2) . ?
Ag3 S2 2.709(2) . ?
Ag3 S1 2.730(2) . ?
P1 C1B 1.828(9) . ?
P1 C1A 1.850(8) . ?
P1 C15 1.858(9) . ?
P2 C1D 1.828(10) . ?
P2 C1C 1.834(9) . ?
P2 C15 1.859(9) . ?
P3 C1F' 1.80(3) . ?
P3 C1E 1.818(10) . ?
P3 C16 1.840(8) . ?
P3 C1F 1.846(9) . ?
P4 C1G 1.833(9) . ?
P4 C16 1.836(9) . ?
P4 C1H 1.839(9) . ?
P5 C1J 1.802(9) . ?
P5 C1I 1.827(9) . ?
P5 C17 1.843(8) . ?
P6 C1L 1.805(9) . ?
P6 C1K 1.822(8) . ?
P6 C17 1.838(7) . ?
S1 C1 1.772(9) . ?
S2 C8 1.739(11) . ?
O1 C1 1.203(10) . ?
O2 O2B 0.53(3) . ?
O2 O2A 0.55(5) . ?
O2 C8 1.24(2) . ?
O2A O2B 1.07(5) . ?
O2A C8 1.35(4) . ?
O2B C8 1.22(3) . ?
C1 C2 1.506(11) . ?
C2 C7 1.369(12) . ?
C2 C3 1.390(12) . ?
C3 C4 1.389(14) . ?
C4 C5 1.346(16) . ?
C5 C6 1.353(15) . ?
C6 C7 1.378(14) . ?
C8 C9 1.490(12) . ?
C9 C10 1.3900 . ?
C9 C14 1.3900 . ?
C10 C11 1.3900 . ?
C11 C12 1.3900 . ?
C12 C13 1.3900 . ?
C13 C14 1.3900 . ?
C1A C6A 1.391(14) . ?
C1A C2A 1.403(13) . ?
C2A C3A 1.399(16) . ?
C3A C4A 1.351(19) . ?
C4A C5A 1.351(18) . ?
C5A C6A 1.389(14) . ?
C1B C6B 1.365(14) . ?
C1B C2B 1.377(13) . ?
C2B C3B 1.388(15) . ?
C3B C4B 1.391(19) . ?
C4B C5B 1.35(2) . ?
C5B C6B 1.344(17) . ?
C1C C2C 1.350(13) . ?
C1C C6C 1.391(12) . ?
C2C C3C 1.393(15) . ?
C3C C4C 1.359(16) . ?
C4C C5C 1.360(16) . ?
C5C C6C 1.363(14) . ?
C1D C6D 1.372(16) . ?
C1D C2D 1.374(14) . ?
C2D C3D 1.364(17) . ?
C3D C4D 1.36(2) . ?
C4D C5D 1.33(2) . ?
C5D C6D 1.374(18) . ?
C1E C2E 1.371(13) . ?
C1E C6E 1.392(13) . ?
C2E C3E 1.365(16) . ?
C3E C4E 1.387(17) . ?
C4E C5E 1.384(18) . ?
C5E C6E 1.361(16) . ?
C1F C2F 1.3900 . ?
C1F C6F 1.3900 . ?
C2F C3F 1.3900 . ?
C3F C4F 1.3900 . ?
C4F C5F 1.3900 . ?
C5F C6F 1.3900 . ?
C1F' C2F' 1.3900 . ?
C1F' C6F' 1.3900 . ?
C2F' C3F' 1.3900 . ?
C2F' Cl3 2.26(5) 2_556 ?
C3F' C4F' 1.3900 . ?
C4F' C5F' 1.3900 . ?
C5F' C6F' 1.3900 . ?
C1G C2G 1.361(13) . ?
C1G C6G 1.378(12) . ?
C2G C3G 1.386(14) . ?
C3G C4G 1.385(15) . ?
C4G C5G 1.341(15) . ?
C5G C6G 1.386(14) . ?
C1H C6H 1.374(13) . ?
C1H C2H 1.399(13) . ?
C2H C3H 1.370(14) . ?
C3H C4H 1.351(16) . ?
C4H C5H 1.387(16) . ?
C5H C6H 1.389(14) . ?
C1I C6I 1.375(13) . ?
C1I C2I 1.400(15) . ?
C2I C3I 1.385(16) . ?
C3I C4I 1.35(2) . ?
C4I C5I 1.34(2) . ?
C5I C6I 1.396(16) . ?
C1J C6J 1.384(13) . ?
C1J C2J 1.404(14) . ?
C2J C3J 1.376(16) . ?
C3J C4J 1.349(19) . ?
C4J C5J 1.39(2) . ?
C5J C6J 1.374(15) . ?
C1K C6K 1.374(13) . ?
C1K C2K 1.374(12) . ?
C2K C3K 1.381(15) . ?
C3K C4K 1.374(16) . ?
C4K C5K 1.354(15) . ?
C5K C6K 1.382(13) . ?
C1L C2L 1.393(12) . ?
C1L C6L 1.398(12) . ?
C2L C3L 1.386(14) . ?
C3L C4L 1.367(16) . ?
C4L C5L 1.371(17) . ?
C5L C6L 1.400(15) . ?
Cl1 O6 1.386(13) . ?
Cl1 O3 1.409(13) . ?
Cl1 O5 1.423(13) . ?
Cl1 O4 1.446(13) . ?
C1S Cl3 1.532(16) . ?
C1S Cl2 1.571(16) . ?
C1S Cl2A 1.648(17) . ?
C1S Cl3A 1.656(17) . ?
Cl2A Cl2 0.68(2) . ?
Cl3A Cl3 0.56(3) . ?
Cl3 C2F' 2.3(4) 2_546 ?
C2S Cl5 1.571(17) . ?
C2S Cl4 1.580(17) . ?
